data_7238339
loop_
_publ_author_name
'Bailey, Andrew James'
'Horton, Peter Neil'
'Grossel, Martin Christopher'

_publ_section_title
;
 Self-assembly into infinite tapes by 2,7-disubstituted-1,8-naphthyridines
 in the solid state
;
_journal_issue 12
_journal_name_full CrystEngComm
_journal_page_first 4074
_journal_paper_doi 10.1039/C0CE00243G
_journal_volume 12
_journal_year 2010
_chemical_formula_moiety 'C14 H14 N2 O4'
_chemical_formula_sum 'C14 H14 N2 O4'
_chemical_formula_weight 274.27
_chemical_name_systematic
;
Diethyl 1,8-naphthyridine-2,7-dicarboxylate
;
_space_group_IT_number 15
_space_group_name_Hall '-C 2yc'
_space_group_name_H-M_alt 'C 1 2/c 1'
_symmetry_cell_setting monoclinic
_symmetry_space_group_name_H-M 'C 1 2/c 1'
_atom_sites_solution_hydrogens geom
_atom_sites_solution_primary direct
_atom_sites_solution_secondary difmap
_cell_angle_alpha 90.00
_cell_angle_beta 99.479(2)
_cell_angle_gamma 90.00
_cell_formula_units_Z 4
_cell_length_a 17.7099(6)
_cell_length_b 6.3908(2)
_cell_length_c 11.7770(5)
_cell_measurement_reflns_used 5441
_cell_measurement_temperature 120(2)
_cell_measurement_theta_max 27.48
_cell_measurement_theta_min 2.91
_cell_volume 1314.73(8)
_computing_cell_refinement 'DENZO (Otwinowski & Minor, 1997) & COLLECT (Hooft, R.W.W., 1998)'
_computing_data_collection 'COLLECT (Hooft, R.W.W., 1998)'
_computing_data_reduction 'DENZO (Otwinowski & Minor, 1997) & COLLECT (Hooft, R.W.W., 1998)'
_computing_molecular_graphics 'CAMERON (Watkin, et al., 1993)'
_computing_publication_material 'WINGX (Farrugia, 1998)'
_computing_structure_refinement 'SHELXL-97 (Sheldrick, 2008)'
_computing_structure_solution SIR97
_diffrn_ambient_temperature 120(2)
_diffrn_detector_area_resol_mean 9.091
_diffrn_measured_fraction_theta_full 0.997
_diffrn_measured_fraction_theta_max 0.997
_diffrn_measurement_device_type 'Bruker-Nonius CCD camera on \k-goniostat'
_diffrn_measurement_method '\f & \w scans to fill the asymmetric unit'
_diffrn_radiation_monochromator graphite
_diffrn_radiation_source 'Bruker Nonius FR591 Rotating Anode'
_diffrn_radiation_type MoK\a
_diffrn_radiation_wavelength 0.71073
_diffrn_reflns_av_R_equivalents 0.0669
_diffrn_reflns_av_sigmaI/netI 0.0398
_diffrn_reflns_limit_h_max 22
_diffrn_reflns_limit_h_min -22
_diffrn_reflns_limit_k_max 8
_diffrn_reflns_limit_k_min -7
_diffrn_reflns_limit_l_max 15
_diffrn_reflns_limit_l_min -15
_diffrn_reflns_number 13991
_diffrn_reflns_theta_full 27.49
_diffrn_reflns_theta_max 27.49
_diffrn_reflns_theta_min 3.39
_diffrn_standards_number 0
_exptl_absorpt_coefficient_mu 0.103
_exptl_absorpt_correction_T_max 0.9693
_exptl_absorpt_correction_T_min 0.8772
_exptl_absorpt_correction_type multi-scan
_exptl_absorpt_process_details
;
SADABS V2.10 (Sheldrick, G.M., 2003)
;
_exptl_crystal_colour 'Clear Colourless'
_exptl_crystal_density_diffrn 1.386
_exptl_crystal_density_method 'not measured'
_exptl_crystal_description Block
_exptl_crystal_F_000 576
_exptl_crystal_size_max 0.42
_exptl_crystal_size_mid 0.1
_exptl_crystal_size_min 0.06
_refine_diff_density_max 0.480
_refine_diff_density_min -0.599
_refine_diff_density_rms 0.217
_refine_ls_extinction_method none
_refine_ls_goodness_of_fit_ref 1.063
_refine_ls_hydrogen_treatment mixed
_refine_ls_matrix_type full
_refine_ls_number_parameters 120
_refine_ls_number_reflns 1505
_refine_ls_number_restraints 0
_refine_ls_restrained_S_all 1.063
_refine_ls_R_factor_all 0.0795
_refine_ls_R_factor_gt 0.0575
_refine_ls_shift/su_max 0.000
_refine_ls_shift/su_mean 0.000
_refine_ls_structure_factor_coef Fsqd
_refine_ls_weighting_details 'calc w=1/[\s^2^(Fo^2^)+(0.0821P)^2^+0.4729P] where P=(Fo^2^+2Fc^2^)/3'
_refine_ls_weighting_scheme calc
_refine_ls_wR_factor_gt 0.1303
_refine_ls_wR_factor_ref 0.1441
_reflns_number_gt 1141
_reflns_number_total 1505
_reflns_threshold_expression >2\s(I)
_cod_data_source_file c0ce00243g.txt
_cod_data_source_block 3b
_cod_original_sg_symbol_H-M C2/c
_cod_database_code 7238339

loop_
_symmetry_equiv_pos_as_xyz
'x, y, z'
'-x, y, -z+1/2'
'x+1/2, y+1/2, z'
'-x+1/2, y+1/2, -z+1/2'
'-x, -y, -z'
'x, -y, z-1/2'
'-x+1/2, -y+1/2, -z'
'x+1/2, -y+1/2, z-1/2'

loop_
_atom_site_label
_atom_site_type_symbol
_atom_site_fract_x
_atom_site_fract_y
_atom_site_fract_z
_atom_site_U_iso_or_equiv
_atom_site_adp_type
_atom_site_occupancy
_atom_site_symmetry_multiplicity
_atom_site_calc_flag
_atom_site_refinement_flags
O8 O -0.11617(7) 0.70572(16) 0.97024(10) 0.0274(4) Uani 1 1 d .
O9 O -0.14962(6) 0.39664(17) 1.03853(9) 0.0229(3) Uani 1 1 d .
N1 N -0.03611(7) 0.4907(2) 0.82325(10) 0.0181(3) Uani 1 1 d .
C5 C 0.0000 0.1532(3) 0.7500 0.0180(5) Uani 1 2 d S
C4 C -0.03718(8) 0.0482(2) 0.83066(13) 0.0211(4) Uani 1 1 d .
C2 C -0.07127(8) 0.3847(2) 0.89617(12) 0.0176(4) Uani 1 1 d .
C6 C 0.0000 0.3763(3) 0.7500 0.0160(5) Uani 1 2 d S
C3 C -0.07282(9) 0.1635(2) 0.90412(13) 0.0207(4) Uani 1 1 d .
C10 C -0.19687(10) 0.5044(3) 1.11048(14) 0.0239(4) Uani 1 1 d .
C11 C -0.22021(10) 0.3403(3) 1.18941(15) 0.0274(4) Uani 1 1 d .
C7 C -0.11352(8) 0.5171(2) 0.97140(12) 0.0191(4) Uani 1 1 d .
H10 H -0.2408(10) 0.565(3) 1.0608(14) 0.022(4) Uiso 1 1 d .
H11B H -0.1753(12) 0.280(3) 1.2423(18) 0.039(5) Uiso 1 1 d .
H4 H -0.0372(9) -0.108(4) 0.8336(14) 0.032(5) Uiso 1 1 d .
H11A H -0.2467(12) 0.221(3) 1.1458(17) 0.032(5) Uiso 1 1 d .
H10A H -0.1659(11) 0.618(3) 1.1561(16) 0.033(5) Uiso 1 1 d .
H3 H -0.0994(10) 0.099(3) 0.9608(15) 0.027(5) Uiso 1 1 d .
H11C H -0.2556(13) 0.402(4) 1.2400(18) 0.047(6) Uiso 1 1 d .

loop_
_atom_site_aniso_label
_atom_site_aniso_U_11
_atom_site_aniso_U_22
_atom_site_aniso_U_33
_atom_site_aniso_U_23
_atom_site_aniso_U_13
_atom_site_aniso_U_12
O8 0.0370(7) 0.0173(6) 0.0317(7) 0.0004(4) 0.0167(5) 0.0012(5)
O9 0.0285(7) 0.0182(6) 0.0256(6) 0.0003(4) 0.0151(5) -0.0010(4)
N1 0.0180(7) 0.0174(6) 0.0196(7) 0.0005(4) 0.0049(5) 0.0002(5)
C5 0.0181(11) 0.0156(10) 0.0202(11) 0.000 0.0025(8) 0.000
C4 0.0222(8) 0.0149(8) 0.0267(8) 0.0018(6) 0.0056(6) -0.0005(6)
C2 0.0174(7) 0.0172(8) 0.0184(8) -0.0001(5) 0.0037(6) -0.0008(6)
C6 0.0174(10) 0.0140(10) 0.0167(10) 0.000 0.0029(8) 0.000
C3 0.0219(8) 0.0175(8) 0.0239(8) 0.0029(6) 0.0071(6) -0.0016(6)
C10 0.0259(9) 0.0232(8) 0.0252(9) -0.0006(6) 0.0119(7) 0.0030(7)
C11 0.0299(10) 0.0285(9) 0.0259(9) -0.0003(7) 0.0106(7) -0.0049(7)
C7 0.0193(8) 0.0195(8) 0.0185(8) 0.0017(5) 0.0035(6) -0.0022(6)

loop_
_atom_type_symbol
_atom_type_description
_atom_type_scat_dispersion_real
_atom_type_scat_dispersion_imag
_atom_type_scat_source
C C 0.0033 0.0016 'International Tables Vol C Tables 4.2.6.8 and 6.1.1.4'
H H 0.0000 0.0000 'International Tables Vol C Tables 4.2.6.8 and 6.1.1.4'
N N 0.0061 0.0033 'International Tables Vol C Tables 4.2.6.8 and 6.1.1.4'
O O 0.0106 0.0060 'International Tables Vol C Tables 4.2.6.8 and 6.1.1.4'

loop_
_geom_angle_atom_site_label_1
_geom_angle_atom_site_label_2
_geom_angle_atom_site_label_3
_geom_angle
_geom_angle_site_symmetry_1
_geom_angle_site_symmetry_3
C7 O9 C10 116.56(12) . .
C2 N1 C6 116.95(14) . .
C4 C5 C4 123.24(19) . 2_556
C4 C5 C6 118.38(9) . .
C4 C5 C6 118.38(9) 2_556 .
C3 C4 C5 119.00(15) . .
C3 C4 H4 121.0(10) . .
C5 C4 H4 120.0(10) . .
N1 C2 C3 124.63(13) . .
N1 C2 C7 115.13(13) . .
C3 C2 C7 120.22(13) . .
N1 C6 N1 115.31(18) . 2_556
N1 C6 C5 122.34(9) . .
N1 C6 C5 122.34(9) 2_556 .
C4 C3 C2 118.67(14) . .
C4 C3 H3 122.1(11) . .
C2 C3 H3 119.2(11) . .
O9 C10 C11 105.81(13) . .
O9 C10 H10 108.5(9) . .
C11 C10 H10 112.1(10) . .
O9 C10 H10A 109.6(11) . .
C11 C10 H10A 110.6(11) . .
H10 C10 H10A 110.0(15) . .
C10 C11 H11B 112.4(12) . .
C10 C11 H11A 111.8(11) . .
H11B C11 H11A 106.5(16) . .
C10 C11 H11C 110.7(13) . .
H11B C11 H11C 106.7(17) . .
H11A C11 H11C 108.5(18) . .
O8 C7 O9 124.03(14) . .
O8 C7 C2 125.13(13) . .
O9 C7 C2 110.83(13) . .

loop_
_geom_bond_atom_site_label_1
_geom_bond_atom_site_label_2
_geom_bond_distance
_geom_bond_site_symmetry_2
O8 C7 1.2065(19) .
O9 C7 1.3388(17) .
O9 C10 1.4580(17) .
N1 C2 1.3267(18) .
N1 C6 1.3676(16) .
C5 C4 1.4114(17) .
C5 C4 1.4114(17) 2_556
C5 C6 1.426(3) .
C4 C3 1.367(2) .
C4 H4 1.00(2) .
C2 C3 1.418(2) .
C2 C7 1.509(2) .
C6 N1 1.3676(16) 2_556
C3 H3 0.971(17) .
C10 C11 1.504(2) .
C10 H10 0.974(18) .
C10 H10A 1.01(2) .
C11 H11B 1.00(2) .
C11 H11A 0.99(2) .
C11 H11C 1.01(2) .

loop_
_geom_torsion_atom_site_label_1
_geom_torsion_atom_site_label_2
_geom_torsion_atom_site_label_3
_geom_torsion_atom_site_label_4
_geom_torsion
_geom_torsion_site_symmetry_1
_geom_torsion_site_symmetry_4
C4 C5 C4 C3 -178.87(15) 2_556 .
C6 C5 C4 C3 1.13(15) . .
C6 N1 C2 C3 1.0(2) . .
C6 N1 C2 C7 -177.19(10) . .
C2 N1 C6 N1 -179.50(13) . 2_556
C2 N1 C6 C5 0.50(13) . .
C4 C5 C6 N1 -1.55(9) . .
C4 C5 C6 N1 178.45(9) 2_556 .
C4 C5 C6 N1 178.45(9) . 2_556
C4 C5 C6 N1 -1.55(9) 2_556 2_556
C5 C4 C3 C2 0.2(2) . .
N1 C2 C3 C4 -1.4(2) . .
C7 C2 C3 C4 176.72(13) . .
C7 O9 C10 C11 -171.30(13) . .
C10 O9 C7 O8 2.4(2) . .
C10 O9 C7 C2 -176.17(12) . .
N1 C2 C7 O8 -1.0(2) . .
C3 C2 C7 O8 -179.32(15) . .
N1 C2 C7 O9 177.49(12) . .
C3 C2 C7 O9 -0.78(19) . .
